data_7220392
loop_
_publ_author_name
'Surov, Artem O.'
'Solanko, Katarzyna A.'
'Bond, Andrew D.'
'Bauer-Brandl, Annette'
'Perlovich, German L.'

_publ_section_title
;
 Diversity of felodipine solvates: structure and physicochemical
 properties
;
_journal_issue 22
_journal_name_full CrystEngComm
_journal_page_first 4089
_journal_paper_doi 10.1039/C5CE00350D
_journal_volume 17
_journal_year 2015
_chemical_formula_moiety 'C18 H19 Cl2 N O4, C3 H6 O'
_chemical_formula_sum 'C21 H25 Cl2 N O5'
_chemical_formula_weight 442.32
_chemical_name_common 'felodipine:acetone (1:1)'
_chemical_name_systematic 'felodipine:acetone (1:1)'
_space_group_crystal_system monoclinic
_space_group_IT_number 14
_space_group_name_Hall '-P 2yn'
_space_group_name_H-M_alt 'P 1 21/n 1'
_symmetry_space_group_name_Hall '-P 2yn'
_symmetry_space_group_name_H-M 'P 1 21/n 1'
_atom_sites_solution_hydrogens geom
_audit_creation_method SHELXL-2013
_audit_update_record
;
2015-02-08 deposited with the CCDC.
2015-04-20 downloaded from the CCDC.
;
_cell_angle_alpha 90
_cell_angle_beta 105.865(4)
_cell_angle_gamma 90
_cell_formula_units_Z 4
_cell_length_a 9.1774(8)
_cell_length_b 16.6983(15)
_cell_length_c 14.3375(11)
_cell_measurement_reflns_used 8516
_cell_measurement_temperature 150(2)
_cell_measurement_theta_max 25.29
_cell_measurement_theta_min 2.61
_cell_volume 2113.5(3)
_computing_cell_refinement 'SAINT v.7.68a (Bruker, 2010)'
_computing_data_collection 'APEX2 v2010.1-2 (Bruker, 2010)'
_computing_data_reduction SAINT
_computing_molecular_graphics SHELXTL
_computing_publication_material SHELXTL
_computing_structure_refinement 'SHELXTL (Sheldrick, 2008)'
_computing_structure_solution 'SHELXL-2013 (Sheldrick, 2013)'
_diffrn_ambient_temperature 150(2)
_diffrn_measured_fraction_theta_full 0.996
_diffrn_measured_fraction_theta_max 0.994
_diffrn_measurement_device_type 'Bruker Nonius X8APEX-II CCD'
_diffrn_measurement_method '\w and \f scans'
_diffrn_radiation_monochromator graphite
_diffrn_radiation_source 'fine-focus sealed tube'
_diffrn_radiation_type MoK\a
_diffrn_radiation_wavelength 0.71073
_diffrn_reflns_av_R_equivalents 0.0462
_diffrn_reflns_av_unetI/netI 0.0335
_diffrn_reflns_laue_measured_fraction_full 0.996
_diffrn_reflns_laue_measured_fraction_max 0.994
_diffrn_reflns_limit_h_max 11
_diffrn_reflns_limit_h_min -11
_diffrn_reflns_limit_k_max 20
_diffrn_reflns_limit_k_min -20
_diffrn_reflns_limit_l_max 16
_diffrn_reflns_limit_l_min -17
_diffrn_reflns_number 33416
_diffrn_reflns_point_group_measured_fraction_full 0.996
_diffrn_reflns_point_group_measured_fraction_max 0.994
_diffrn_reflns_theta_full 25.242
_diffrn_reflns_theta_max 25.707
_diffrn_reflns_theta_min 3.832
_diffrn_standards_number 0
_exptl_absorpt_coefficient_mu 0.340
_exptl_absorpt_correction_T_max 0.7453
_exptl_absorpt_correction_T_min 0.6952
_exptl_absorpt_correction_type multi-scan
_exptl_absorpt_process_details 'SADABS (Sheldrick, 2008)'
_exptl_crystal_colour colourless
_exptl_crystal_density_diffrn 1.390
_exptl_crystal_description lath
_exptl_crystal_F_000 928
_exptl_crystal_preparation pharmaceutical
_exptl_crystal_recrystallization_method 'Re-crystallisation from solvent: acetone'
_exptl_crystal_size_max 0.540
_exptl_crystal_size_mid 0.320
_exptl_crystal_size_min 0.080
_refine_diff_density_max 0.401
_refine_diff_density_min -0.246
_refine_diff_density_rms 0.049
_refine_ls_extinction_method none
_refine_ls_goodness_of_fit_ref 1.035
_refine_ls_hydrogen_treatment constr
_refine_ls_matrix_type full
_refine_ls_number_parameters 268
_refine_ls_number_reflns 4003
_refine_ls_number_restraints 0
_refine_ls_restrained_S_all 1.035
_refine_ls_R_factor_all 0.0587
_refine_ls_R_factor_gt 0.0397
_refine_ls_shift/su_max 0.001
_refine_ls_shift/su_mean 0.000
_refine_ls_structure_factor_coef Fsqd
_refine_ls_weighting_details 'w=1/[\s^2^(Fo^2^)+(0.0332P)^2^+1.7889P] where P=(Fo^2^+2Fc^2^)/3'
_refine_ls_weighting_scheme calc
_refine_ls_wR_factor_gt 0.0857
_refine_ls_wR_factor_ref 0.0929
_reflns_Friedel_coverage 0.000
_reflns_number_gt 3130
_reflns_number_total 4003
_reflns_threshold_expression 'I > 2\s(I)'
_cod_data_source_file c5ce00350d2.cif
_cod_data_source_block fel_acetone
_cod_depositor_comments 'Adding full bibliography for 7220392--7220394.cif.'
_cod_database_code 7220392
_shelx_space_group_comment
;
The symmetry employed for this shelxl refinement is uniquely defined
by the following loop, which should always be used as a source of
symmetry information in preference to the above space-group names.
They are only intended as comments.
;
_shelx_estimated_absorpt_t_min 0.838
_shelx_estimated_absorpt_t_max 0.973

loop_
_space_group_symop_operation_xyz
'x, y, z'
'-x+1/2, y+1/2, -z+1/2'
'-x, -y, -z'
'x-1/2, -y-1/2, z-1/2'

loop_
_atom_site_label
_atom_site_type_symbol
_atom_site_fract_x
_atom_site_fract_y
_atom_site_fract_z
_atom_site_U_iso_or_equiv
_atom_site_adp_type
_atom_site_occupancy
_atom_site_site_symmetry_order
_atom_site_calc_flag
_atom_site_refinement_flags_posn
_atom_site_refinement_flags_adp
Cl1 Cl 0.83302(6) 0.09985(3) 0.92891(4) 0.02795(15) Uani 1 1 d . .
Cl2 Cl 0.74131(7) 0.22496(4) 1.06233(4) 0.03425(17) Uani 1 1 d . .
O1 O 0.37488(18) -0.10352(9) 0.74719(11) 0.0313(4) Uani 1 1 d . .
O2 O 0.56745(16) -0.03663(8) 0.84664(10) 0.0230(3) Uani 1 1 d . .
O3 O 0.8006(2) 0.20038(11) 0.57810(11) 0.0399(4) Uani 1 1 d . .
O4 O 0.85948(17) 0.15362(9) 0.72997(11) 0.0301(4) Uani 1 1 d . .
N1 N 0.3784(2) 0.07973(10) 0.53926(12) 0.0236(4) Uani 1 1 d . .
H1A H 0.3011 0.0881 0.4882 0.028 Uiso 1 1 calc R U
C1 C 0.3629(2) 0.02279(12) 0.60545(15) 0.0208(5) Uani 1 1 d . .
C2 C 0.4707(2) 0.01608(12) 0.69119(14) 0.0194(4) Uani 1 1 d . .
C3 C 0.5997(2) 0.07658(12) 0.72101(14) 0.0180(4) Uani 1 1 d . .
H3A H 0.6954 0.0473 0.7528 0.022 Uiso 1 1 calc R U
C4 C 0.6208(2) 0.12085(12) 0.63196(14) 0.0202(5) Uani 1 1 d . .
C5 C 0.5079(2) 0.12433(12) 0.54842(14) 0.0219(5) Uani 1 1 d . .
C6 C 0.5675(2) 0.13726(11) 0.79360(13) 0.0166(4) Uani 1 1 d . .
C7 C 0.4340(2) 0.18130(12) 0.76569(14) 0.0202(4) Uani 1 1 d . .
H7A H 0.3653 0.1711 0.7041 0.024 Uiso 1 1 calc R U
C8 C 0.3977(3) 0.23949(13) 0.82459(15) 0.0240(5) Uani 1 1 d . .
H8A H 0.3072 0.2697 0.8023 0.029 Uiso 1 1 calc R U
C9 C 0.4935(3) 0.25334(13) 0.91578(15) 0.0257(5) Uani 1 1 d . .
H9A H 0.4693 0.2927 0.9570 0.031 Uiso 1 1 calc R U
C10 C 0.6252(2) 0.20907(13) 0.94595(14) 0.0231(5) Uani 1 1 d . .
C11 C 0.6641(2) 0.15184(12) 0.88578(14) 0.0190(4) Uani 1 1 d . .
C12 C 0.2187(3) -0.02422(14) 0.57172(16) 0.0286(5) Uani 1 1 d . .
H12A H 0.1936 -0.0481 0.6278 0.043 Uiso 1 1 calc R U
H12B H 0.2319 -0.0667 0.5276 0.043 Uiso 1 1 calc R U
H12C H 0.1365 0.0115 0.5378 0.043 Uiso 1 1 calc R U
C13 C 0.4615(2) -0.04719(12) 0.76071(14) 0.0205(5) Uani 1 1 d . .
C14 C 0.5636(3) -0.09454(13) 0.92157(15) 0.0286(5) Uani 1 1 d . .
H14A H 0.5754 -0.1494 0.8986 0.034 Uiso 1 1 calc R U
H14B H 0.4655 -0.0913 0.9376 0.034 Uiso 1 1 calc R U
C15 C 0.6909(3) -0.07575(17) 1.00942(18) 0.0481(7) Uani 1 1 d . .
H15A H 0.6874 -0.1126 1.0620 0.072 Uiso 1 1 calc R U
H15B H 0.6808 -0.0205 1.0300 0.072 Uiso 1 1 calc R U
H15C H 0.7878 -0.0819 0.9938 0.072 Uiso 1 1 calc R U
C16 C 0.7640(3) 0.16246(13) 0.64037(15) 0.0243(5) Uani 1 1 d . .
C17 C 1.0069(3) 0.18942(16) 0.74574(18) 0.0369(6) Uani 1 1 d . .
H17A H 1.0658 0.1805 0.8130 0.055 Uiso 1 1 calc R U
H17B H 0.9957 0.2471 0.7331 0.055 Uiso 1 1 calc R U
H17C H 1.0594 0.1651 0.7018 0.055 Uiso 1 1 calc R U
C18 C 0.5046(3) 0.17357(14) 0.46008(15) 0.0294(5) Uani 1 1 d . .
H18A H 0.5465 0.2268 0.4801 0.044 Uiso 1 1 calc R U
H18B H 0.3998 0.1789 0.4201 0.044 Uiso 1 1 calc R U
H18C H 0.5653 0.1471 0.4225 0.044 Uiso 1 1 calc R U
O5 O 0.1454(2) 0.06764(11) 0.35135(12) 0.0473(5) Uani 1 1 d . .
C21 C 0.0922(3) 0.08466(14) 0.26650(16) 0.0326(6) Uani 1 1 d . .
C22 C 0.1545(3) 0.15073(17) 0.2193(2) 0.0470(7) Uani 1 1 d . .
H22A H 0.2156 0.1864 0.2691 0.070 Uiso 1 1 calc R U
H22B H 0.0709 0.1811 0.1769 0.070 Uiso 1 1 calc R U
H22C H 0.2179 0.1282 0.1808 0.070 Uiso 1 1 calc R U
C23 C -0.0405(3) 0.03972(17) 0.20556(19) 0.0458(7) Uani 1 1 d . .
H23A H -0.0588 -0.0078 0.2408 0.069 Uiso 1 1 calc R U
H23B H -0.0195 0.0233 0.1449 0.069 Uiso 1 1 calc R U
H23C H -0.1303 0.0742 0.1910 0.069 Uiso 1 1 calc R U

loop_
_atom_site_aniso_label
_atom_site_aniso_U_11
_atom_site_aniso_U_22
_atom_site_aniso_U_33
_atom_site_aniso_U_23
_atom_site_aniso_U_13
_atom_site_aniso_U_12
Cl1 0.0246(3) 0.0320(3) 0.0220(3) 0.0030(2) -0.0025(2) 0.0005(2)
Cl2 0.0403(4) 0.0423(4) 0.0180(3) -0.0100(2) 0.0044(2) -0.0167(3)
O1 0.0343(9) 0.0254(9) 0.0307(9) 0.0013(7) 0.0029(7) -0.0126(7)
O2 0.0272(8) 0.0205(8) 0.0185(7) 0.0052(6) 0.0016(6) -0.0038(6)
O3 0.0479(11) 0.0474(11) 0.0256(9) 0.0045(8) 0.0121(8) -0.0201(9)
O4 0.0260(9) 0.0364(9) 0.0259(8) 0.0055(7) 0.0037(7) -0.0097(7)
N1 0.0265(10) 0.0252(10) 0.0153(8) 0.0017(7) -0.0008(7) 0.0011(8)
C1 0.0244(12) 0.0180(11) 0.0206(11) -0.0032(8) 0.0070(9) 0.0003(9)
C2 0.0222(11) 0.0181(11) 0.0180(10) -0.0014(8) 0.0056(9) -0.0002(9)
C3 0.0204(11) 0.0164(10) 0.0169(10) 0.0000(8) 0.0046(8) 0.0015(8)
C4 0.0279(12) 0.0165(10) 0.0174(10) -0.0017(8) 0.0080(9) -0.0004(9)
C5 0.0299(13) 0.0192(11) 0.0177(10) -0.0015(8) 0.0085(9) 0.0018(9)
C6 0.0215(11) 0.0140(10) 0.0144(10) 0.0029(8) 0.0049(8) -0.0027(8)
C7 0.0245(12) 0.0189(10) 0.0166(10) 0.0015(8) 0.0045(9) -0.0026(9)
C8 0.0259(12) 0.0208(11) 0.0273(12) 0.0025(9) 0.0110(10) 0.0022(9)
C9 0.0355(14) 0.0212(11) 0.0244(12) -0.0051(9) 0.0150(10) -0.0056(10)
C10 0.0298(13) 0.0256(12) 0.0133(10) -0.0022(8) 0.0048(9) -0.0114(10)
C11 0.0197(11) 0.0185(10) 0.0181(10) 0.0038(8) 0.0039(8) -0.0030(9)
C12 0.0266(13) 0.0317(13) 0.0234(11) -0.0018(10) -0.0003(10) -0.0025(10)
C13 0.0214(11) 0.0183(11) 0.0219(11) -0.0021(8) 0.0062(9) 0.0021(9)
C14 0.0360(14) 0.0253(12) 0.0227(11) 0.0083(9) 0.0051(10) -0.0056(10)
C15 0.0611(19) 0.0454(16) 0.0310(14) 0.0154(12) 0.0009(13) -0.0136(14)
C16 0.0343(13) 0.0215(11) 0.0187(11) -0.0036(9) 0.0100(10) -0.0026(10)
C17 0.0262(13) 0.0411(15) 0.0414(14) 0.0062(12) 0.0059(11) -0.0107(11)
C18 0.0387(14) 0.0313(13) 0.0180(11) 0.0034(9) 0.0071(10) 0.0013(11)
O5 0.0510(12) 0.0538(12) 0.0275(10) 0.0024(8) -0.0053(8) 0.0031(9)
C21 0.0341(14) 0.0360(14) 0.0254(12) -0.0037(10) 0.0042(10) 0.0163(11)
C22 0.0451(17) 0.0530(18) 0.0442(16) 0.0053(13) 0.0146(13) 0.0095(14)
C23 0.0458(17) 0.0503(17) 0.0346(14) -0.0044(12) -0.0005(12) 0.0053(13)

loop_
_atom_type_symbol
_atom_type_description
_atom_type_scat_dispersion_real
_atom_type_scat_dispersion_imag
_atom_type_scat_source
C C 0.0033 0.0016 'International Tables Vol C Tables 4.2.6.8 and 6.1.1.4'
H H 0.0000 0.0000 'International Tables Vol C Tables 4.2.6.8 and 6.1.1.4'
N N 0.0061 0.0033 'International Tables Vol C Tables 4.2.6.8 and 6.1.1.4'
O O 0.0106 0.0060 'International Tables Vol C Tables 4.2.6.8 and 6.1.1.4'
Cl Cl 0.1484 0.1585 'International Tables Vol C Tables 4.2.6.8 and 6.1.1.4'

loop_
_geom_angle_atom_site_label_1
_geom_angle_atom_site_label_2
_geom_angle_atom_site_label_3
_geom_angle
C13 O2 C14 115.40(16)
C16 O4 C17 116.19(17)
C1 N1 C5 123.76(18)
C1 N1 H1A 118.1
C5 N1 H1A 118.1
C2 C1 N1 119.64(19)
C2 C1 C12 127.58(19)
N1 C1 C12 112.75(18)
C1 C2 C13 120.71(19)
C1 C2 C3 121.17(18)
C13 C2 C3 118.02(17)
C2 C3 C4 110.54(16)
C2 C3 C6 110.34(16)
C4 C3 C6 109.72(16)
C2 C3 H3A 108.7
C4 C3 H3A 108.7
C6 C3 H3A 108.7
C5 C4 C16 120.39(18)
C5 C4 C3 121.15(19)
C16 C4 C3 118.41(18)
C4 C5 N1 119.52(18)
C4 C5 C18 127.1(2)
N1 C5 C18 113.39(18)
C7 C6 C11 117.49(18)
C7 C6 C3 118.10(17)
C11 C6 C3 124.41(18)
C8 C7 C6 122.33(19)
C8 C7 H7A 118.8
C6 C7 H7A 118.8
C9 C8 C7 119.8(2)
C9 C8 H8A 120.1
C7 C8 H8A 120.1
C8 C9 C10 118.9(2)
C8 C9 H9A 120.6
C10 C9 H9A 120.6
C9 C10 C11 121.46(19)
C9 C10 Cl2 118.26(16)
C11 C10 Cl2 120.28(17)
C6 C11 C10 119.99(19)
C6 C11 Cl1 121.59(16)
C10 C11 Cl1 118.42(15)
C1 C12 H12A 109.5
C1 C12 H12B 109.5
H12A C12 H12B 109.5
C1 C12 H12C 109.5
H12A C12 H12C 109.5
H12B C12 H12C 109.5
O1 C13 O2 121.47(18)
O1 C13 C2 127.28(19)
O2 C13 C2 111.24(17)
O2 C14 C15 108.15(18)
O2 C14 H14A 110.1
C15 C14 H14A 110.1
O2 C14 H14B 110.1
C15 C14 H14B 110.1
H14A C14 H14B 108.4
C14 C15 H15A 109.5
C14 C15 H15B 109.5
H15A C15 H15B 109.5
C14 C15 H15C 109.5
H15A C15 H15C 109.5
H15B C15 H15C 109.5
O3 C16 O4 121.2(2)
O3 C16 C4 127.6(2)
O4 C16 C4 111.17(17)
O4 C17 H17A 109.5
O4 C17 H17B 109.5
H17A C17 H17B 109.5
O4 C17 H17C 109.5
H17A C17 H17C 109.5
H17B C17 H17C 109.5
C5 C18 H18A 109.5
C5 C18 H18B 109.5
H18A C18 H18B 109.5
C5 C18 H18C 109.5
H18A C18 H18C 109.5
H18B C18 H18C 109.5
O5 C21 C22 122.0(2)
O5 C21 C23 120.6(2)
C22 C21 C23 117.4(2)
C21 C22 H22A 109.5
C21 C22 H22B 109.5
H22A C22 H22B 109.5
C21 C22 H22C 109.5
H22A C22 H22C 109.5
H22B C22 H22C 109.5
C21 C23 H23A 109.5
C21 C23 H23B 109.5
H23A C23 H23B 109.5
C21 C23 H23C 109.5
H23A C23 H23C 109.5
H23B C23 H23C 109.5

loop_
_geom_bond_atom_site_label_1
_geom_bond_atom_site_label_2
_geom_bond_distance
Cl1 C11 1.736(2)
Cl2 C10 1.737(2)
O1 C13 1.212(2)
O2 C13 1.356(2)
O2 C14 1.453(2)
O3 C16 1.214(3)
O4 C16 1.351(3)
O4 C17 1.439(3)
N1 C1 1.378(3)
N1 C5 1.378(3)
N1 H1A 0.8800
C1 C2 1.356(3)
C1 C12 1.500(3)
C2 C13 1.471(3)
C2 C3 1.526(3)
C3 C4 1.532(3)
C3 C6 1.538(3)
C3 H3A 1.0000
C4 C5 1.354(3)
C4 C16 1.462(3)
C5 C18 1.503(3)
C6 C7 1.390(3)
C6 C11 1.397(3)
C7 C8 1.386(3)
C7 H7A 0.9500
C8 C9 1.381(3)
C8 H8A 0.9500
C9 C10 1.381(3)
C9 H9A 0.9500
C10 C11 1.398(3)
C12 H12A 0.9800
C12 H12B 0.9800
C12 H12C 0.9800
C14 C15 1.498(3)
C14 H14A 0.9900
C14 H14B 0.9900
C15 H15A 0.9800
C15 H15B 0.9800
C15 H15C 0.9800
C17 H17A 0.9800
C17 H17B 0.9800
C17 H17C 0.9800
C18 H18A 0.9800
C18 H18B 0.9800
C18 H18C 0.9800
O5 C21 1.214(3)
C21 C22 1.488(4)
C21 C23 1.492(4)
C22 H22A 0.9800
C22 H22B 0.9800
C22 H22C 0.9800
C23 H23A 0.9800
C23 H23B 0.9800
C23 H23C 0.9800

loop_
_geom_torsion_atom_site_label_1
_geom_torsion_atom_site_label_2
_geom_torsion_atom_site_label_3
_geom_torsion_atom_site_label_4
_geom_torsion
C5 N1 C1 C2 9.2(3)
C5 N1 C1 C12 -172.53(19)
N1 C1 C2 C13 -176.45(18)
C12 C1 C2 C13 5.5(3)
N1 C1 C2 C3 7.2(3)
C12 C1 C2 C3 -170.83(19)
C1 C2 C3 C4 -20.7(3)
C13 C2 C3 C4 162.89(17)
C1 C2 C3 C6 100.9(2)
C13 C2 C3 C6 -75.6(2)
C2 C3 C4 C5 20.9(3)
C6 C3 C4 C5 -101.0(2)
C2 C3 C4 C16 -161.67(17)
C6 C3 C4 C16 76.4(2)
C16 C4 C5 N1 174.98(18)
C3 C4 C5 N1 -7.7(3)
C16 C4 C5 C18 -5.6(3)
C3 C4 C5 C18 171.72(19)
C1 N1 C5 C4 -8.9(3)
C1 N1 C5 C18 171.64(18)
C2 C3 C6 C7 -57.1(2)
C4 C3 C6 C7 64.9(2)
C2 C3 C6 C11 123.5(2)
C4 C3 C6 C11 -114.4(2)
C11 C6 C7 C8 1.9(3)
C3 C6 C7 C8 -177.52(18)
C6 C7 C8 C9 -2.2(3)
C7 C8 C9 C10 0.7(3)
C8 C9 C10 C11 1.0(3)
C8 C9 C10 Cl2 -177.93(16)
C7 C6 C11 C10 -0.2(3)
C3 C6 C11 C10 179.22(18)
C7 C6 C11 Cl1 179.40(15)
C3 C6 C11 Cl1 -1.2(3)
C9 C10 C11 C6 -1.3(3)
Cl2 C10 C11 C6 177.64(15)
C9 C10 C11 Cl1 179.13(16)
Cl2 C10 C11 Cl1 -1.9(2)
C14 O2 C13 O1 -3.2(3)
C14 O2 C13 C2 177.73(17)
C1 C2 C13 O1 9.6(3)
C3 C2 C13 O1 -173.9(2)
C1 C2 C13 O2 -171.38(18)
C3 C2 C13 O2 5.1(2)
C13 O2 C14 C15 177.9(2)
C17 O4 C16 O3 -1.8(3)
C17 O4 C16 C4 177.60(18)
C5 C4 C16 O3 -2.5(3)
C3 C4 C16 O3 -179.9(2)
C5 C4 C16 O4 178.11(19)
C3 C4 C16 O4 0.7(3)
